data_2213308
loop_
_publ_author_name
'Temel, Ersin'
'Albayrak, \,Ci\(gdem'
'Odaba\,so\(glu, Mustafa'
'B\"uy\"ukg\"ung\"or, Orhan'

_publ_section_title
;
 (<i>E</i>)-3-[(2-Fluorophenylimino)methyl]benzene-1,2-diol
;
_journal_coeditor_code FJ2014
_journal_issue 5
_journal_name_full 'Acta Crystallographica Section E'
_journal_page_first o2642
_journal_page_last o2642
_journal_paper_doi 10.1107/S1600536807018612
_journal_volume 63
_journal_year 2007
_chemical_formula_iupac 'C13 H10 F1 N1 O2'
_chemical_formula_moiety 'C13 H10 F1 N1 O2'
_chemical_formula_sum 'C13 H10 F N O2'
_chemical_formula_weight 231.22
_chemical_melting_point 410.5(5)
_chemical_name_systematic
;
(E)-3-[(2-Fluorophenylimino)methyl]benzene-1,2-diol
;
_space_group_IT_number 14
_symmetry_cell_setting monoclinic
_symmetry_space_group_name_Hall '-P 2ybc'
_symmetry_space_group_name_H-M 'P 1 21/c 1'
_atom_sites_solution_hydrogens geom
_atom_sites_solution_primary direct
_atom_sites_solution_secondary difmap
_cell_angle_alpha 90.00
_cell_angle_beta 117.307(7)
_cell_angle_gamma 90.00
_cell_formula_units_Z 4
_cell_length_a 13.6262(14)
_cell_length_b 6.1497(4)
_cell_length_c 14.5103(14)
_cell_measurement_reflns_used 10732
_cell_measurement_temperature 296
_cell_measurement_theta_max 27.79
_cell_measurement_theta_min 2.79
_cell_volume 1080.42(18)
_computing_cell_refinement X-AREA
_computing_data_collection 'X-AREA (Stoe & Cie, 2002)'
_computing_data_reduction 'X-RED32 (Stoe & Cie, 2002)'
_computing_molecular_graphics 'ORTEP-3 for Windows (Farrugia, 1997)'
_computing_publication_material 'WinGX (Farrugia, 1999)'
_computing_structure_refinement 'SHELXL97 (Sheldrick, 1997)'
_computing_structure_solution 'SHELXS97 (Sheldrick, 1997)'
_diffrn_ambient_temperature 296
_diffrn_detector_area_resol_mean 6.67
_diffrn_measured_fraction_theta_full 0.999
_diffrn_measured_fraction_theta_max 0.999
_diffrn_measurement_device_type 'Stoe IPDS II'
_diffrn_measurement_method \w
_diffrn_radiation_monochromator 'plane graphite'
_diffrn_radiation_source 'fine-focus sealed tube'
_diffrn_radiation_type MoK\a
_diffrn_radiation_wavelength 0.71073
_diffrn_reflns_av_R_equivalents 0.0883
_diffrn_reflns_av_sigmaI/netI 0.0730
_diffrn_reflns_limit_h_max 17
_diffrn_reflns_limit_h_min -17
_diffrn_reflns_limit_k_max 8
_diffrn_reflns_limit_k_min -8
_diffrn_reflns_limit_l_max 18
_diffrn_reflns_limit_l_min -18
_diffrn_reflns_number 15801
_diffrn_reflns_theta_full 27.71
_diffrn_reflns_theta_max 27.71
_diffrn_reflns_theta_min 2.79
_diffrn_standards_number 0
_exptl_absorpt_coefficient_mu 0.108
_exptl_absorpt_correction_T_max 0.9966
_exptl_absorpt_correction_T_min 0.9397
_exptl_absorpt_correction_type integration
_exptl_absorpt_process_details '(X-RED32; Stoe & Cie, 2002)'
_exptl_crystal_colour brown
_exptl_crystal_density_diffrn 1.422
_exptl_crystal_density_method 'not measured'
_exptl_crystal_description 'thin plate'
_exptl_crystal_F_000 480
_exptl_crystal_size_max 0.720
_exptl_crystal_size_mid 0.457
_exptl_crystal_size_min 0.030
_refine_diff_density_max 0.152
_refine_diff_density_min -0.139
_refine_ls_extinction_coef 0.0054(7)
_refine_ls_extinction_expression Fc^*^=kFc[1+0.001xFc^2^\l^3^/sin(2\q)]^-1/4^
_refine_ls_extinction_method SHELXL97
_refine_ls_goodness_of_fit_ref 0.803
_refine_ls_hydrogen_treatment mixed
_refine_ls_matrix_type full
_refine_ls_number_parameters 163
_refine_ls_number_reflns 2525
_refine_ls_number_restraints 0
_refine_ls_restrained_S_all 0.803
_refine_ls_R_factor_all 0.1106
_refine_ls_R_factor_gt 0.0401
_refine_ls_shift/su_max 0.000
_refine_ls_shift/su_mean 0.000
_refine_ls_structure_factor_coef Fsqd
_refine_ls_weighting_details 'calc w=1/[\s^2^(Fo^2^)+(0.0274P)^2^] where P=(Fo^2^+2Fc^2^)/3'
_refine_ls_weighting_scheme calc
_refine_ls_wR_factor_gt 0.0605
_refine_ls_wR_factor_ref 0.0717
_reflns_number_gt 1208
_reflns_number_total 2525
_reflns_threshold_expression I>2\s(I)
_cod_data_source_file fj2014.cif
_cod_data_source_block I
_cod_depositor_comments
;
The following automatic conversions were performed:

'_chemical_melting_point' value '410-411' was changed to '410.5(5)' -
the average value was taken and precision was estimated.

Automatic conversion script
Id: cif_fix_values 1646 2011-03-28 12:23:43Z adriana 

The following automatic conversions were performed:

'_chemical_melting_point' value '410-411' was changed to '410.5(5)' -
the average value was taken and precision was estimated.

Automatic conversion script
Id: cif_fix_values 1715 2011-07-08 13:25:40Z adriana 
;
_cod_original_cell_volume 1080.42(17)
_cod_original_sg_symbol_Hall '-P 2 ybc'
_cod_original_sg_symbol_H-M 'P 21/c'
_cod_original_formula_sum 'C13 H10 F1 N1 O2 '
_cod_database_code 2213308
_cod_database_fobs_code 2213308

loop_
_symmetry_equiv_pos_as_xyz
'x, y, z'
'-x, y+1/2, -z+1/2'
'-x, -y, -z'
'x, -y-1/2, z-1/2'

loop_
_atom_site_type_symbol
_atom_site_label
_atom_site_fract_x
_atom_site_fract_y
_atom_site_fract_z
_atom_site_U_iso_or_equiv
_atom_site_adp_type
_atom_site_calc_flag
_atom_site_refinement_flags
_atom_site_occupancy
C C1 0.05535(13) 0.5384(3) 0.39129(13) 0.0344(4) Uani d . 1
C C2 0.00883(13) 0.3482(3) 0.40674(12) 0.0360(4) Uani d . 1
C C3 -0.10529(13) 0.3215(3) 0.35703(13) 0.0400(4) Uani d . 1
C C4 -0.17155(14) 0.4784(3) 0.28977(14) 0.0474(5) Uani d . 1
H H4 -0.2477 0.4591 0.2557 0.057 Uiso calc R 1
C C5 -0.12565(14) 0.6651(3) 0.27237(14) 0.0492(5) Uani d . 1
H H5 -0.1711 0.7692 0.2259 0.059 Uiso calc R 1
C C6 -0.01373(13) 0.6974(3) 0.32318(13) 0.0427(5) Uani d . 1
H H6 0.0164 0.8247 0.3125 0.051 Uiso calc R 1
C C7 0.17369(14) 0.5714(3) 0.44446(13) 0.0393(4) Uani d . 1
H H7 0.2031 0.7031 0.4374 0.047 Uiso calc R 1
C C8 0.35361(13) 0.4560(3) 0.55637(13) 0.0383(4) Uani d . 1
C C9 0.40096(14) 0.6385(3) 0.61539(13) 0.0458(5) Uani d . 1
H H9 0.3564 0.7506 0.6178 0.055 Uiso calc R 1
C C10 0.51479(15) 0.6550(4) 0.67105(15) 0.0577(6) Uani d . 1
H H10 0.5463 0.7784 0.7108 0.069 Uiso calc R 1
C C11 0.58167(15) 0.4898(4) 0.66797(16) 0.0588(6) Uani d . 1
H H11 0.6580 0.5020 0.7057 0.071 Uiso calc R 1
C C12 0.53557(15) 0.3066(3) 0.60896(16) 0.0569(6) Uani d . 1
H H12 0.5799 0.1953 0.6054 0.068 Uiso calc R 1
C C13 0.42310(15) 0.2932(3) 0.55597(14) 0.0463(5) Uani d . 1
F F1 0.37648(10) 0.11443(17) 0.49716(9) 0.0728(4) Uani d . 1
N N1 0.23852(11) 0.4208(2) 0.50137(10) 0.0384(4) Uani d . 1
O O1 0.07060(10) 0.18509(19) 0.46908(9) 0.0447(3) Uani d . 1
O O2 -0.15320(10) 0.1404(2) 0.37397(11) 0.0552(4) Uani d . 1
H H1 0.1419(18) 0.227(3) 0.4930(16) 0.081(7) Uiso d . 1
H H2 -0.0978(16) 0.057(3) 0.4186(15) 0.069(7) Uiso d . 1

loop_
_atom_site_aniso_label
_atom_site_aniso_U_11
_atom_site_aniso_U_22
_atom_site_aniso_U_33
_atom_site_aniso_U_12
_atom_site_aniso_U_13
_atom_site_aniso_U_23
C1 0.0367(10) 0.0367(10) 0.0305(10) -0.0012(8) 0.0160(8) -0.0015(8)
C2 0.0352(9) 0.0390(10) 0.0308(9) 0.0041(8) 0.0124(8) -0.0017(8)
C3 0.0407(10) 0.0381(10) 0.0404(10) -0.0025(8) 0.0180(8) -0.0029(9)
C4 0.0373(10) 0.0543(12) 0.0433(11) 0.0045(9) 0.0123(9) 0.0003(10)
C5 0.0478(12) 0.0513(12) 0.0435(11) 0.0147(9) 0.0168(9) 0.0101(9)
C6 0.0477(11) 0.0403(10) 0.0410(10) 0.0044(8) 0.0210(9) 0.0066(9)
C7 0.0464(11) 0.0388(10) 0.0370(10) -0.0044(8) 0.0229(9) -0.0015(9)
C8 0.0352(10) 0.0433(10) 0.0360(11) -0.0011(8) 0.0160(9) 0.0037(9)
C9 0.0444(11) 0.0478(11) 0.0453(11) -0.0041(9) 0.0208(9) -0.0044(9)
C10 0.0515(13) 0.0690(14) 0.0483(12) -0.0165(11) 0.0191(10) -0.0061(11)
C11 0.0336(11) 0.0848(15) 0.0509(13) -0.0043(11) 0.0132(10) 0.0116(12)
C12 0.0432(12) 0.0665(14) 0.0615(13) 0.0139(10) 0.0243(10) 0.0144(12)
C13 0.0482(11) 0.0422(11) 0.0467(11) -0.0012(9) 0.0203(9) 0.0022(9)
F1 0.0696(8) 0.0509(7) 0.0902(9) 0.0049(6) 0.0299(7) -0.0128(6)
N1 0.0353(8) 0.0394(8) 0.0379(9) -0.0011(6) 0.0146(7) 0.0022(7)
O1 0.0363(7) 0.0394(7) 0.0511(8) -0.0001(6) 0.0136(6) 0.0091(6)
O2 0.0340(7) 0.0486(8) 0.0703(10) -0.0029(6) 0.0131(7) 0.0095(7)

loop_
_atom_type_symbol
_atom_type_description
_atom_type_scat_dispersion_real
_atom_type_scat_dispersion_imag
_atom_type_scat_source
C C 0.0033 0.0016 'International Tables Vol C Tables 4.2.6.8 and 6.1.1.4'
H H 0.0000 0.0000 'International Tables Vol C Tables 4.2.6.8 and 6.1.1.4'
F F 0.0171 0.0103 'International Tables Vol C Tables 4.2.6.8 and 6.1.1.4'
N N 0.0061 0.0033 'International Tables Vol C Tables 4.2.6.8 and 6.1.1.4'
O O 0.0106 0.0060 'International Tables Vol C Tables 4.2.6.8 and 6.1.1.4'

loop_
_geom_angle_atom_site_label_1
_geom_angle_atom_site_label_2
_geom_angle_atom_site_label_3
_geom_angle
_geom_angle_publ_flag
C2 C1 C6 119.33(15) ?
C2 C1 C7 120.57(15) ?
C6 C1 C7 120.11(16) ?
O1 C2 C3 117.57(15) ?
O1 C2 C1 122.60(14) ?
C3 C2 C1 119.83(15) ?
O2 C3 C4 119.11(16) ?
O2 C3 C2 120.98(15) ?
C4 C3 C2 119.91(17) ?
C3 C4 C5 120.45(17) ?
C3 C4 H4 119.8 ?
C5 C4 H4 119.8 ?
C6 C5 C4 120.43(17) ?
C6 C5 H5 119.8 ?
C4 C5 H5 119.8 ?
C5 C6 C1 120.00(18) ?
C5 C6 H6 120.0 ?
C1 C6 H6 120.0 ?
N1 C7 C1 120.72(16) y
N1 C7 H7 119.6 ?
C1 C7 H7 119.6 ?
C9 C8 C13 117.82(16) ?
C9 C8 N1 123.87(16) ?
C13 C8 N1 118.21(15) ?
C8 C9 C10 120.09(19) ?
C8 C9 H9 120.0 ?
C10 C9 H9 120.0 ?
C11 C10 C9 120.46(19) ?
C11 C10 H10 119.8 ?
C9 C10 H10 119.8 ?
C10 C11 C12 120.14(18) ?
C10 C11 H11 119.9 ?
C12 C11 H11 119.9 ?
C13 C12 C11 118.19(19) ?
C13 C12 H12 120.9 ?
C11 C12 H12 120.9 ?
F1 C13 C12 118.91(18) ?
F1 C13 C8 117.78(15) ?
C12 C13 C8 123.28(18) ?
C7 N1 C8 120.70(15) y
C2 O1 H1 105.9(14) ?
C3 O2 H2 106.4(13) ?

loop_
_geom_bond_atom_site_label_1
_geom_bond_atom_site_label_2
_geom_bond_distance
_geom_bond_publ_flag
C1 C2 1.397(2) ?
C1 C6 1.402(2) ?
C1 C7 1.447(2) y
C2 O1 1.3545(19) y
C2 C3 1.391(2) ?
C3 O2 1.369(2) ?
C3 C4 1.375(2) ?
C4 C5 1.385(2) ?
C4 H4 0.9300 ?
C5 C6 1.370(2) ?
C5 H5 0.9300 ?
C6 H6 0.9300 ?
C7 N1 1.285(2) y
C7 H7 0.9300 ?
C8 C9 1.379(2) ?
C8 C13 1.380(2) ?
C8 N1 1.412(2) y
C9 C10 1.385(2) ?
C9 H9 0.9300 ?
C10 C11 1.379(3) ?
C10 H10 0.9300 ?
C11 C12 1.380(3) ?
C11 H11 0.9300 ?
C12 C13 1.366(3) ?
C12 H12 0.9300 ?
C13 F1 1.358(2) ?
O1 H1 0.91(2) ?
O2 H2 0.90(2) ?

loop_
_geom_hbond_atom_site_label_D
_geom_hbond_atom_site_label_H
_geom_hbond_atom_site_label_A
_geom_hbond_site_symmetry_A
_geom_hbond_distance_DH
_geom_hbond_distance_HA
_geom_hbond_distance_DA
_geom_hbond_angle_DHA
O2 H2 O1 3_556 0.90(2) 2.11(2) 2.8474(18) 138.8(17)
O2 H2 O1 . 0.90(2) 2.209(19) 2.7237(17) 116.0(16)
O1 H1 N1 . 0.91(2) 1.74(2) 2.5637(18) 150.1(19)
C6 H6 Cg1 2_555 0.930 2.7701 3.519(2) 138.25
C10 H10 Cg2 2_656 0.930 2.9172 3.615(2) 132.92

loop_
_geom_torsion_atom_site_label_1
_geom_torsion_atom_site_label_2
_geom_torsion_atom_site_label_3
_geom_torsion_atom_site_label_4
_geom_torsion
_geom_torsion_publ_flag
C6 C1 C2 O1 178.10(16) ?
C7 C1 C2 O1 -1.6(2) ?
C6 C1 C2 C3 -1.9(2) ?
C7 C1 C2 C3 178.40(16) ?
O1 C2 C3 O2 2.5(2) ?
C1 C2 C3 O2 -177.45(16) ?
O1 C2 C3 C4 -177.49(16) ?
C1 C2 C3 C4 2.5(3) ?
O2 C3 C4 C5 178.92(16) ?
C2 C3 C4 C5 -1.1(3) ?
C3 C4 C5 C6 -1.0(3) ?
C4 C5 C6 C1 1.6(3) ?
C2 C1 C6 C5 -0.2(2) ?
C7 C1 C6 C5 179.53(17) ?
C2 C1 C7 N1 4.6(2) ?
C6 C1 C7 N1 -175.06(16) ?
C13 C8 C9 C10 0.6(3) ?
N1 C8 C9 C10 176.77(17) ?
C8 C9 C10 C11 0.0(3) ?
C9 C10 C11 C12 0.2(3) ?
C10 C11 C12 C13 -1.1(3) ?
C11 C12 C13 F1 179.68(17) ?
C11 C12 C13 C8 1.8(3) ?
C9 C8 C13 F1 -179.44(16) ?
N1 C8 C13 F1 4.1(2) ?
C9 C8 C13 C12 -1.5(3) ?
N1 C8 C13 C12 -177.94(17) ?
C1 C7 N1 C8 -177.58(16) y
C9 C8 N1 C7 47.3(2) ?
C13 C8 N1 C7 -136.53(18) ?

loop_
_cod_related_entry_id
_cod_related_entry_database
_cod_related_entry_code
1 ChemSpider 30655224
